data_7224782
loop_
_publ_author_name
'Gidaspov, Alexander A.'
'Zalomlenkov, Vladimir A.'
'Bakharev, Vladimir V.'
'Parfenov, Victor E.'
'Yurtaev, Evgeniy V.'
'Struchkova, Marina I.'
'Palysaeva, Nadezhda V.'
'Suponitsky, Kyrill'
'Lempert, David B.'
'Sheremetev, Aleksei B.'

_publ_section_title
;
 Novel trinitroethanol derivatives: High energetic
 2-(2,2,2-Trinitroethoxy)-1,3,5-triazines
;
_journal_name_full 'RSC Adv.'
_journal_paper_doi 10.1039/C6RA05826D
_journal_year 2016
_chemical_formula_moiety 'C7 H6 N10 O14'
_chemical_formula_sum 'C7 H6 N10 O14'
_chemical_formula_weight 454.22
_chemical_name_systematic
; 
 ? 
;
_space_group_IT_number 2
_symmetry_cell_setting triclinic
_symmetry_space_group_name_Hall '-P 1'
_symmetry_space_group_name_H-M 'P -1'
_atom_sites_solution_hydrogens difmap
_atom_sites_solution_primary direct
_atom_sites_solution_secondary difmap
_audit_creation_method SHELXL-97
_audit_update_record
;
2015-11-02 deposited with the CCDC.
2016-03-30 downloaded from the CCDC.
;
_cell_angle_alpha 101.500(2)
_cell_angle_beta 101.738(2)
_cell_angle_gamma 97.607(2)
_cell_formula_units_Z 2
_cell_length_a 6.0315(5)
_cell_length_b 11.7427(10)
_cell_length_c 11.9923(10)
_cell_measurement_reflns_used 3634
_cell_measurement_temperature 100(2)
_cell_measurement_theta_max 31.87
_cell_measurement_theta_min 2.22
_cell_volume 801.56(12)
_computing_cell_refinement 'SAINT (Bruker, 2009)'
_computing_data_collection 'APEX (Bruker, 2009)'
_computing_data_reduction 'SAINT (Bruker, 2009)'
_computing_molecular_graphics 'SHELXTL (Sheldrick, 2008)'
_computing_publication_material 'SHELXTL (Sheldrick, 2008) and PLATON (Spek, 2009)'
_computing_structure_refinement 'SHELXTL (Sheldrick, 2008)'
_computing_structure_solution 'SHELXTL (Sheldrick, 2008)'
_diffrn_ambient_temperature 100(2)
_diffrn_measured_fraction_theta_full 1.000
_diffrn_measured_fraction_theta_max 1.000
_diffrn_measurement_device_type 'Bruker APEX-II CCD'
_diffrn_measurement_method '\f and \w scans'
_diffrn_radiation_monochromator graphite
_diffrn_radiation_source 'sealed tube'
_diffrn_radiation_type MoK\a
_diffrn_radiation_wavelength 0.71073
_diffrn_reflns_av_R_equivalents 0.0456
_diffrn_reflns_av_sigmaI/netI 0.0468
_diffrn_reflns_limit_h_max 7
_diffrn_reflns_limit_h_min -7
_diffrn_reflns_limit_k_max 15
_diffrn_reflns_limit_k_min -15
_diffrn_reflns_limit_l_max 15
_diffrn_reflns_limit_l_min -15
_diffrn_reflns_number 14710
_diffrn_reflns_theta_full 28.00
_diffrn_reflns_theta_max 28.00
_diffrn_reflns_theta_min 1.78
_diffrn_standards_decay_% 0
_diffrn_standards_number 0
_exptl_absorpt_coefficient_mu 0.183
_exptl_absorpt_correction_type none
_exptl_crystal_colour colorless
_exptl_crystal_density_diffrn 1.882
_exptl_crystal_density_method 'not measured'
_exptl_crystal_description prizm
_exptl_crystal_F_000 460
_exptl_crystal_size_max 0.22
_exptl_crystal_size_mid 0.20
_exptl_crystal_size_min 0.16
_refine_diff_density_max 0.473
_refine_diff_density_min -0.443
_refine_diff_density_rms 0.068
_refine_ls_extinction_method none
_refine_ls_goodness_of_fit_ref 1.058
_refine_ls_hydrogen_treatment mixed
_refine_ls_matrix_type full
_refine_ls_number_parameters 298
_refine_ls_number_reflns 3862
_refine_ls_number_restraints 0
_refine_ls_restrained_S_all 1.058
_refine_ls_R_factor_all 0.0773
_refine_ls_R_factor_gt 0.0513
_refine_ls_shift/su_max 0.000
_refine_ls_shift/su_mean 0.000
_refine_ls_structure_factor_coef Fsqd
_refine_ls_weighting_details 'calc w=1/[\s^2^(Fo^2^)+(0.0574P)^2^+0.3145P] where P=(Fo^2^+2Fc^2^)/3'
_refine_ls_weighting_scheme calc
_refine_ls_wR_factor_gt 0.1112
_refine_ls_wR_factor_ref 0.1240
_reflns_number_gt 2834
_reflns_number_total 3862
_reflns_threshold_expression I>2\s(I)
_cod_data_source_file c6ra05826d2.cif
_cod_data_source_block comp21
_cod_depositor_comments
;
The following automatic conversions were performed:

'_symmetry_cell_setting' value 'Triclinic' changed to 'triclinic'
according to
/usr/data/users/saulius/crontab/automatic-downloads/rss-feeds/RSC/lib/dictionaries/cif_core.dic
dictionary named 'cif_core.dic' version 2.4.2 from 2011-04-26.

Automatic conversion script
Id: cif_fix_values 4268 2015-11-12 08:31:59Z antanas 
;
_cod_database_code 7224782

loop_
_symmetry_equiv_pos_as_xyz
'x, y, z'
'-x, -y, -z'

loop_
_atom_site_label
_atom_site_type_symbol
_atom_site_fract_x
_atom_site_fract_y
_atom_site_fract_z
_atom_site_U_iso_or_equiv
_atom_site_adp_type
_atom_site_occupancy
_atom_site_symmetry_multiplicity
_atom_site_calc_flag
_atom_site_refinement_flags
_atom_site_disorder_assembly
_atom_site_disorder_group
O1 O 0.8189(3) 1.12102(14) 0.18629(14) 0.0201(4) Uani 1 1 d . A .
O2 O 0.3589(3) 1.16490(19) -0.03064(16) 0.0424(5) Uani 1 1 d . . .
O3 O 0.4883(3) 1.27551(16) 0.14412(16) 0.0291(4) Uani 1 1 d . . .
O4 O 0.847(3) 1.0449(5) -0.0366(9) 0.041(3) Uani 0.48(3) 1 d P A 1
O4' O 0.698(3) 1.0313(5) -0.0619(5) 0.044(3) Uani 0.52(3) 1 d P A 2
O5 O 0.7603(4) 1.15986(18) -0.15674(15) 0.0397(5) Uani 1 1 d . A .
O6 O 0.6663(3) 1.38739(16) -0.03867(17) 0.0327(5) Uani 1 1 d . A .
O7 O 1.0278(3) 1.38005(15) 0.02754(16) 0.0282(4) Uani 1 1 d . A .
O8 O 0.9416(3) 0.83284(13) 0.38189(13) 0.0166(3) Uani 1 1 d . . .
O9 O 0.6045(3) 0.61973(14) 0.52906(14) 0.0249(4) Uani 1 1 d . . .
O10 O 0.9588(3) 0.67786(15) 0.52183(14) 0.0250(4) Uani 1 1 d . . .
O11 O 0.8049(3) 0.58957(18) 0.18687(15) 0.0336(5) Uani 1 1 d . . .
O12 O 0.8570(3) 0.49237(15) 0.32377(16) 0.0289(4) Uani 1 1 d . . .
O13 O 0.3660(3) 0.49750(14) 0.26513(14) 0.0239(4) Uani 1 1 d . . .
O14 O 0.2868(3) 0.66994(15) 0.33180(16) 0.0281(4) Uani 1 1 d . . .
N1 N 0.8640(3) 0.97632(16) 0.28127(15) 0.0150(4) Uani 1 1 d . . .
N2 N 1.2316(3) 0.98066(16) 0.40471(15) 0.0153(4) Uani 1 1 d . . .
N3 N 1.1793(3) 1.12957(15) 0.29640(15) 0.0143(4) Uani 1 1 d . . .
N4 N 0.5110(3) 1.22054(16) 0.05168(16) 0.0179(4) Uani 1 1 d . . .
N5 N 0.7611(4) 1.13249(19) -0.06629(18) 0.0302(5) Uani 1 1 d . . .
N6 N 0.8242(3) 1.34457(17) 0.00766(17) 0.0194(4) Uani 1 1 d . . .
N7 N 0.7530(3) 0.64995(16) 0.48026(16) 0.0177(4) Uani 1 1 d . . .
N8 N 0.7942(3) 0.57219(18) 0.28169(17) 0.0210(4) Uani 1 1 d . . .
N9 N 0.4165(3) 0.60203(16) 0.31186(16) 0.0174(4) Uani 1 1 d . . .
N10 N 1.5274(3) 1.13127(18) 0.41766(17) 0.0174(4) Uani 1 1 d . . .
C1 C 0.9646(4) 1.07466(19) 0.25838(17) 0.0140(4) Uani 1 1 d . . .
C2 C 1.0137(4) 0.93529(18) 0.35329(17) 0.0138(4) Uani 1 1 d . . .
C3 C 1.3103(4) 1.07873(18) 0.37133(17) 0.0141(4) Uani 1 1 d . . .
C4 C 0.9216(4) 1.2210(2) 0.15109(19) 0.0182(5) Uani 1 1 d . . .
H4A H 1.0741 1.2104 0.1364 0.022 Uiso 1 1 calc R A .
H4B H 0.9416 1.2941 0.2127 0.022 Uiso 1 1 calc R . .
C5 C 0.7585(4) 1.22799(18) 0.04034(18) 0.0149(4) Uani 1 1 d . A .
C6 C 0.7061(4) 0.78081(19) 0.33302(19) 0.0162(4) Uani 1 1 d . . .
H6A H 0.6653 0.7786 0.2483 0.019 Uiso 1 1 calc R . .
H6B H 0.6061 0.8274 0.3719 0.019 Uiso 1 1 calc R . .
C7 C 0.6734(4) 0.65640(19) 0.35210(18) 0.0147(4) Uani 1 1 d . . .
H1 H 1.581(5) 1.194(3) 0.396(2) 0.028(7) Uiso 1 1 d . . .
H2 H 1.613(5) 1.101(2) 0.466(3) 0.032(8) Uiso 1 1 d . . .

loop_
_atom_site_aniso_label
_atom_site_aniso_U_11
_atom_site_aniso_U_22
_atom_site_aniso_U_33
_atom_site_aniso_U_23
_atom_site_aniso_U_13
_atom_site_aniso_U_12
O1 0.0128(8) 0.0273(9) 0.0246(8) 0.0187(7) 0.0013(6) 0.0045(7)
O2 0.0246(10) 0.0622(14) 0.0246(10) 0.0061(9) -0.0082(8) -0.0194(9)
O3 0.0208(9) 0.0317(10) 0.0337(10) -0.0011(8) 0.0090(8) 0.0100(8)
O4 0.076(9) 0.017(2) 0.038(4) 0.005(2) 0.032(5) 0.015(3)
O4' 0.082(9) 0.017(2) 0.034(2) 0.0027(17) 0.014(3) 0.015(3)
O5 0.0541(13) 0.0496(12) 0.0149(9) 0.0051(8) 0.0093(9) 0.0093(10)
O6 0.0223(9) 0.0293(10) 0.0490(12) 0.0256(9) -0.0025(8) 0.0054(8)
O7 0.0160(9) 0.0293(10) 0.0405(10) 0.0195(8) 0.0007(7) -0.0001(7)
O8 0.0132(8) 0.0169(8) 0.0187(8) 0.0089(6) -0.0021(6) 0.0007(6)
O9 0.0350(10) 0.0196(8) 0.0214(8) 0.0060(7) 0.0112(8) 0.0007(7)
O10 0.0228(9) 0.0272(9) 0.0220(8) 0.0094(7) -0.0048(7) 0.0036(7)
O11 0.0282(10) 0.0586(13) 0.0144(8) 0.0028(8) 0.0054(7) 0.0170(9)
O12 0.0240(9) 0.0191(9) 0.0428(11) 0.0032(8) 0.0070(8) 0.0083(7)
O13 0.0214(9) 0.0175(8) 0.0265(9) -0.0012(7) 0.0010(7) -0.0019(7)
O14 0.0163(9) 0.0231(9) 0.0450(11) 0.0039(8) 0.0097(8) 0.0061(7)
N1 0.0134(9) 0.0180(9) 0.0141(9) 0.0069(7) 0.0010(7) 0.0040(7)
N2 0.0155(9) 0.0155(9) 0.0126(8) 0.0034(7) -0.0017(7) 0.0022(7)
N3 0.0143(9) 0.0153(9) 0.0134(8) 0.0037(7) 0.0014(7) 0.0050(7)
N4 0.0153(9) 0.0196(10) 0.0173(9) 0.0090(8) -0.0022(8) 0.0006(8)
N5 0.0495(15) 0.0245(11) 0.0188(10) 0.0034(9) 0.0138(10) 0.0076(10)
N6 0.0167(10) 0.0194(10) 0.0215(10) 0.0103(8) -0.0014(8) 0.0020(8)
N7 0.0237(11) 0.0126(9) 0.0160(9) 0.0045(7) 0.0021(8) 0.0031(8)
N8 0.0128(9) 0.0259(11) 0.0198(10) -0.0015(8) 0.0007(8) 0.0026(8)
N9 0.0146(9) 0.0192(10) 0.0181(9) 0.0052(8) 0.0026(7) 0.0020(8)
N10 0.0149(10) 0.0163(10) 0.0184(9) 0.0072(8) -0.0040(8) 0.0007(8)
C1 0.0140(10) 0.0189(11) 0.0108(9) 0.0057(8) 0.0019(8) 0.0070(9)
C2 0.0171(11) 0.0133(10) 0.0106(9) 0.0023(8) 0.0018(8) 0.0035(8)
C3 0.0163(11) 0.0155(10) 0.0097(9) 0.0013(8) 0.0015(8) 0.0053(8)
C4 0.0143(11) 0.0240(12) 0.0197(11) 0.0138(9) 0.0021(9) 0.0046(9)
C5 0.0203(11) 0.0129(10) 0.0124(10) 0.0046(8) 0.0037(8) 0.0044(8)
C6 0.0130(10) 0.0195(11) 0.0155(10) 0.0079(8) -0.0007(8) 0.0018(8)
C7 0.0123(10) 0.0177(11) 0.0123(10) 0.0014(8) 0.0006(8) 0.0024(8)

loop_
_atom_type_symbol
_atom_type_description
_atom_type_scat_dispersion_real
_atom_type_scat_dispersion_imag
_atom_type_scat_source
C C 0.0033 0.0016 'International Tables Vol C Tables 4.2.6.8 and 6.1.1.4'
H H 0.0000 0.0000 'International Tables Vol C Tables 4.2.6.8 and 6.1.1.4'
N N 0.0061 0.0033 'International Tables Vol C Tables 4.2.6.8 and 6.1.1.4'
O O 0.0106 0.0060 'International Tables Vol C Tables 4.2.6.8 and 6.1.1.4'

loop_
_geom_angle_atom_site_label_1
_geom_angle_atom_site_label_2
_geom_angle_atom_site_label_3
_geom_angle
C1 O1 C4 115.51(17)
C2 O8 C6 115.76(16)
C2 N1 C1 110.71(18)
C2 N2 C3 113.24(18)
C1 N3 C3 113.57(18)
O2 N4 O3 126.7(2)
O2 N4 C5 118.6(2)
O3 N4 C5 114.66(17)
O5 N5 O4' 122.0(3)
O5 N5 O4 124.6(3)
O4' N5 O4 40.3(3)
O5 N5 C5 118.5(2)
O4' N5 C5 116.1(3)
O4 N5 C5 111.9(4)
O7 N6 O6 128.54(19)
O7 N6 C5 114.73(17)
O6 N6 C5 116.67(18)
O10 N7 O9 127.5(2)
O10 N7 C7 115.45(18)
O9 N7 C7 117.06(18)
O11 N8 O12 127.5(2)
O11 N8 C7 115.18(19)
O12 N8 C7 117.18(19)
O14 N9 O13 127.56(19)
O14 N9 C7 115.16(18)
O13 N9 C7 117.28(17)
C3 N10 H1 119.1(19)
C3 N10 H2 119(2)
H1 N10 H2 122(3)
N3 C1 N1 128.93(18)
N3 C1 O1 117.91(19)
N1 C1 O1 113.16(18)
N2 C2 N1 129.2(2)
N2 C2 O8 112.51(17)
N1 C2 O8 118.32(19)
N10 C3 N2 118.15(19)
N10 C3 N3 117.5(2)
N2 C3 N3 124.26(19)
O1 C4 C5 105.96(17)
O1 C4 H4A 110.5
C5 C4 H4A 110.5
O1 C4 H4B 110.5
C5 C4 H4B 110.5
H4A C4 H4B 108.7
C4 C5 N4 112.72(17)
C4 C5 N6 110.78(17)
N4 C5 N6 106.68(16)
C4 C5 N5 113.46(18)
N4 C5 N5 107.60(17)
N6 C5 N5 105.10(17)
O8 C6 C7 107.48(16)
O8 C6 H6A 110.2
C7 C6 H6A 110.2
O8 C6 H6B 110.2
C7 C6 H6B 110.2
H6A C6 H6B 108.5
C6 C7 N8 114.32(18)
C6 C7 N9 108.90(16)
N8 C7 N9 105.58(16)
C6 C7 N7 114.06(17)
N8 C7 N7 106.30(16)
N9 C7 N7 107.13(16)

loop_
_geom_bond_atom_site_label_1
_geom_bond_atom_site_label_2
_geom_bond_distance
O1 C1 1.350(2)
O1 C4 1.433(3)
O2 N4 1.208(2)
O3 N4 1.210(2)
O4 N5 1.289(10)
O4' N5 1.213(8)
O5 N5 1.191(3)
O6 N6 1.221(2)
O7 N6 1.202(2)
O8 C2 1.357(3)
O8 C6 1.422(3)
O9 N7 1.218(3)
O10 N7 1.213(2)
O11 N8 1.207(3)
O12 N8 1.217(3)
O13 N9 1.213(2)
O14 N9 1.213(2)
N1 C2 1.325(3)
N1 C1 1.336(3)
N2 C2 1.321(3)
N2 C3 1.352(3)
N3 C1 1.312(3)
N3 C3 1.356(3)
N4 C5 1.519(3)
N5 C5 1.528(3)
N6 C5 1.523(3)
N7 C7 1.534(3)
N8 C7 1.526(3)
N9 C7 1.533(3)
N10 C3 1.326(3)
N10 H1 0.87(3)
N10 H2 0.86(3)
C4 C5 1.507(3)
C4 H4A 0.9900
C4 H4B 0.9900
C6 C7 1.517(3)
C6 H6A 0.9900
C6 H6B 0.9900

loop_
_geom_torsion_atom_site_label_1
_geom_torsion_atom_site_label_2
_geom_torsion_atom_site_label_3
_geom_torsion_atom_site_label_4
_geom_torsion
C3 N3 C1 N1 -1.9(3)
C3 N3 C1 O1 177.85(18)
C2 N1 C1 N3 0.4(3)
C2 N1 C1 O1 -179.29(17)
C4 O1 C1 N3 5.1(3)
C4 O1 C1 N1 -175.08(18)
C3 N2 C2 N1 -4.4(3)
C3 N2 C2 O8 176.03(17)
C1 N1 C2 N2 3.1(3)
C1 N1 C2 O8 -177.41(18)
C6 O8 C2 N2 177.89(18)
C6 O8 C2 N1 -1.7(3)
C2 N2 C3 N10 -179.92(19)
C2 N2 C3 N3 2.5(3)
C1 N3 C3 N10 -177.37(19)
C1 N3 C3 N2 0.2(3)
C1 O1 C4 C5 158.73(17)
O1 C4 C5 N4 49.2(2)
O1 C4 C5 N6 168.61(16)
O1 C4 C5 N5 -73.5(2)
O2 N4 C5 C4 -141.0(2)
O3 N4 C5 C4 40.9(2)
O2 N4 C5 N6 97.2(2)
O3 N4 C5 N6 -80.9(2)
O2 N4 C5 N5 -15.2(3)
O3 N4 C5 N5 166.76(18)
O7 N6 C5 C4 36.7(3)
O6 N6 C5 C4 -145.8(2)
O7 N6 C5 N4 159.76(18)
O6 N6 C5 N4 -22.8(3)
O7 N6 C5 N5 -86.2(2)
O6 N6 C5 N5 91.2(2)
O5 N5 C5 C4 -136.9(2)
O4' N5 C5 C4 63.4(10)
O4 N5 C5 C4 19.3(9)
O5 N5 C5 N4 97.6(3)
O4' N5 C5 N4 -62.0(10)
O4 N5 C5 N4 -106.1(8)
O5 N5 C5 N6 -15.8(3)
O4' N5 C5 N6 -175.4(10)
O4 N5 C5 N6 140.5(8)
C2 O8 C6 C7 167.59(17)
O8 C6 C7 N8 -68.0(2)
O8 C6 C7 N9 174.23(16)
O8 C6 C7 N7 54.6(2)
O11 N8 C7 C6 -33.2(3)
O12 N8 C7 C6 150.60(19)
O11 N8 C7 N9 86.4(2)
O12 N8 C7 N9 -89.7(2)
O11 N8 C7 N7 -159.98(19)
O12 N8 C7 N7 23.8(2)
O14 N9 C7 C6 -36.9(2)
O13 N9 C7 C6 143.63(19)
O14 N9 C7 N8 -160.06(19)
O13 N9 C7 N8 20.4(2)
O14 N9 C7 N7 86.9(2)
O13 N9 C7 N7 -92.6(2)
O10 N7 C7 C6 -67.1(2)
O9 N7 C7 C6 111.7(2)
O10 N7 C7 N8 59.8(2)
O9 N7 C7 N8 -121.36(19)
O10 N7 C7 N9 172.35(17)
O9 N7 C7 N9 -8.8(2)
